data_4128739
loop_
_publ_author_name
'Cheisson, Thibault'
'Kersey, Kyle D.'
'Mahieu, Nolwenn'
'McSkimming, Alex'
'Gau, Michael R.'
'Carroll, Patrick J.'
'Schelter, Eric J.'

_publ_section_title
;
 Multiple Bonding in Lanthanides and Actinides: Direct Comparison of
 Covalency in Thorium(IV)- and Cerium(IV)-Imido Complexes.
;
_journal_issue 23
_journal_name_full 'Journal of the American Chemical Society'
_journal_page_first 9185
_journal_page_last 9190
_journal_paper_doi 10.1021/jacs.9b04061
_journal_volume 141
_journal_year 2019
_chemical_formula_moiety 'C37 H56 N4 O3 Si Th'
_chemical_formula_sum 'C37 H56 N4 O3 Si Th'
_chemical_formula_weight 864.98
_space_group_crystal_system monoclinic
_space_group_IT_number 14
_space_group_name_Hall '-P 2yn'
_space_group_name_H-M_alt 'P 1 21/n 1'
_atom_sites_solution_hydrogens geom
_atom_sites_solution_primary direct
_audit_creation_date 2018-08-05
_audit_creation_method
;
Olex2 1.2-dev
(compiled 2018.07.05 svn.r3508 for OlexSys, GUI svn.r5529)
;
_cell_angle_alpha 90
_cell_angle_beta 93.634(3)
_cell_angle_gamma 90
_cell_formula_units_Z 4
_cell_length_a 9.7120(8)
_cell_length_b 17.5161(15)
_cell_length_c 22.8464(17)
_cell_measurement_reflns_used 9793
_cell_measurement_temperature 100
_cell_measurement_theta_max 27.53
_cell_measurement_theta_min 2.49
_cell_volume 3878.7(5)
_computing_cell_refinement 'Bruker SAINT v8.34A'
_computing_data_collection 'Bruker APEX2 v2014.11-0'
_computing_data_reduction 'Bruker SAINT v8.34A'
_computing_publication_material 'Olex2 (Dolomanov et al., 2009)'
_computing_structure_refinement 'ShelXL (Sheldrick, 2015)'
_computing_structure_solution 'ShelXS-1997 (Sheldrick, 2008)'
_diffrn_ambient_temperature 100
_diffrn_measured_fraction_theta_full 0.994
_diffrn_measured_fraction_theta_max 0.990
_diffrn_measurement_device 'CCD area detector'
_diffrn_measurement_device_type 'Bruker APEXII'
_diffrn_measurement_method '\w and \f scans'
_diffrn_radiation_monochromator graphite
_diffrn_radiation_type MoK\a
_diffrn_radiation_wavelength 0.71073
_diffrn_reflns_av_R_equivalents 0.0449
_diffrn_reflns_av_unetI/netI 0.0259
_diffrn_reflns_Laue_measured_fraction_full 0.994
_diffrn_reflns_Laue_measured_fraction_max 0.990
_diffrn_reflns_limit_h_max 12
_diffrn_reflns_limit_h_min -12
_diffrn_reflns_limit_k_max 21
_diffrn_reflns_limit_k_min -22
_diffrn_reflns_limit_l_max 29
_diffrn_reflns_limit_l_min -29
_diffrn_reflns_number 91135
_diffrn_reflns_point_group_measured_fraction_full 0.994
_diffrn_reflns_point_group_measured_fraction_max 0.990
_diffrn_reflns_theta_full 25.242
_diffrn_reflns_theta_max 27.525
_diffrn_reflns_theta_min 1.466
_diffrn_source 'sealed tube'
_exptl_absorpt_coefficient_mu 3.913
_exptl_absorpt_correction_T_max 0.7456
_exptl_absorpt_correction_T_min 0.5343
_exptl_absorpt_correction_type multi-scan
_exptl_absorpt_process_details 'SADABS v2014/4'
_exptl_crystal_colour colourless
_exptl_crystal_density_diffrn 1.481
_exptl_crystal_description plank
_exptl_crystal_F_000 1736
_exptl_crystal_size_max 0.23
_exptl_crystal_size_mid 0.23
_exptl_crystal_size_min 0.05
_platon_squeeze_details
;
TITL mo_40074a_0m_a.res in P2(1)/n
CELL    9.7120   17.5161   22.8464     90.00     93.63     90.00
SPGR P21/n
# Solvent Accessible Volume =       235
# Electrons Found in S.A.V. =        34
# Note: Atoms in Void are Labelled as Cxxx and Qxxx for all Others
Q101 0.522 0.627 0.291 !       3.34 eA-3
Q102 0.025 0.220 0.804 !       3.13 eA-3
Q103 0.561 0.049 0.296 !       2.30 eA-3
Q104 0.466 0.030 0.289 !       2.14 eA-3
Q105 0.557 0.306 0.328 !       2.05 eA-3
Q106 0.972 0.437 0.211 !       1.79 eA-3
Q107 0.996 0.515 0.182 !       1.41 eA-3
Q108 0.884 0.827 0.038 !       1.32 eA-3
Q109 0.573 1.001 0.281 !       1.05 eA-3
Q110 0.470 0.325 0.666 !       1.02 eA-3
Q111 0.529 0.965 0.766 !       0.97 eA-3
Q112 0.456 0.282 0.112 !       0.96 eA-3
Q113 0.530 0.234 0.288 !       0.95 eA-3
Q114 0.394 0.641 0.122 !       0.93 eA-3
Q115 0.534 0.283 0.711 !       0.92 eA-3
Q116 0.386 0.330 0.156 !       0.90 eA-3
Q117 0.410 0.280 0.703 !       0.90 eA-3
Q118 0.904 0.566 0.625 !       0.89 eA-3
Q119 0.202 0.172 0.125 !       0.89 eA-3
Q120 0.094 0.845 0.819 !       0.80 eA-3
Q121 0.449 0.341 0.094 !       0.77 eA-3
Q122 0.051 0.847 0.406 !       0.77 eA-3
Q123 0.353 0.297 0.201 !       0.76 eA-3
Q124 0.108 0.826 0.255 !       0.76 eA-3
Q125 0.417 0.625 0.297 !       0.76 eA-3
Q126 0.303 0.343 0.109 !       0.75 eA-3
Q127 0.469 0.610 0.736 !       0.75 eA-3
Q128 0.423 0.656 0.296 !       0.74 eA-3
Q129 0.549 0.310 0.928 !       0.72 eA-3
Q130 0.560 0.266 0.212 !       0.70 eA-3
Q131 0.964 0.205 0.163 !       0.69 eA-3
Q132 0.122 0.076 0.305 !       0.69 eA-3
C133 0.906 0.498 0.003 !       0.69 eA-3
Q134 0.026 0.812 0.763 !       0.68 eA-3
Q135 0.443 0.315 0.210 !       0.68 eA-3
Q136 0.759 0.938 0.477 !       0.68 eA-3
Q137 0.536 0.636 0.750 !       0.68 eA-3
Q138 0.690 0.499 0.283 !       0.66 eA-3
Q139 0.593 0.019 0.344 !       0.66 eA-3
Q140 0.946 0.234 0.235 !       0.65 eA-3
Q141 0.196 0.794 0.368 !       0.65 eA-3
Q142 0.213 0.079 0.503 !       0.65 eA-3
C143 0.864 0.451 0.039 !       0.64 eA-3
Q144 0.547 0.592 0.897 !       0.64 eA-3
Q145 0.526 0.064 0.345 !       0.64 eA-3
Q146 0.342 0.357 0.086 !       0.63 eA-3
Q147 0.072 0.516 0.392 !       0.63 eA-3
Q148 0.834 0.657 0.915 !       0.62 eA-3
Q149 0.503 0.313 0.087 !       0.62 eA-3
Q150 0.623 0.954 0.421 !       0.62 eA-3
Q151 0.534 0.548 0.290 !       0.61 eA-3
Q152 0.458 0.313 0.260 !       0.61 eA-3
Q153 0.426 0.971 0.542 !       0.61 eA-3
Q154 0.189 0.609 0.953 !       0.60 eA-3
Q155 0.908 0.063 0.616 !       0.60 eA-3
Q156 0.629 0.611 0.289 !       0.59 eA-3
Q157 0.592 0.248 0.869 !       0.58 eA-3
Q158 0.886 0.797 0.213 !       0.58 eA-3
Q159 0.426 0.986 0.143 !       0.58 eA-3
Q160 0.448 0.029 0.399 !       0.57 eA-3
Q161 0.779 0.186 0.459 !       0.57 eA-3
Q162 0.961 0.080 0.781 !       0.57 eA-3
Q163 0.099 0.313 0.153 !       0.56 eA-3
Q164 0.119 0.498 0.194 !       0.56 eA-3
Q165 0.810 0.253 0.151 !       0.56 eA-3
Q166 0.167 0.502 0.913 !       0.55 eA-3
Q167 0.104 0.646 0.179 !       0.55 eA-3
Q168 0.405 0.939 0.655 !       0.55 eA-3
Q169 0.127 0.187 0.355 !       0.55 eA-3
C170 0.471 0.050 0.515 !       0.54 eA-3
Q171 0.275 0.064 0.118 !       0.54 eA-3
Q172 0.123 0.833 0.208 !       0.54 eA-3
Q173 0.440 0.720 0.908 !       0.54 eA-3
Q174 0.734 0.920 0.424 !       0.54 eA-3
Q175 0.156 0.280 0.368 !       0.54 eA-3
Q176 0.067 0.267 0.421 !       0.54 eA-3
Q177 1.000 0.640 0.798 !       0.53 eA-3
Q178 0.406 0.063 0.182 !       0.53 eA-3
C179 0.500 1.000 0.500 !       0.53 eA-3
Q180 0.762 0.345 0.056 !       0.52 eA-3
Q181 0.528 0.045 0.117 !       0.52 eA-3
Q182 0.886 0.203 0.458 !       0.52 eA-3
Q183 0.318 0.467 0.154 !       0.52 eA-3
Q184 0.090 0.546 0.396 !       0.52 eA-3
Q185 0.686 0.173 0.290 !       0.52 eA-3
Q186 0.470 0.173 0.901 !       0.52 eA-3
C187 0.677 0.984 0.489 !       0.52 eA-3
Q188 0.837 0.516 0.123 !       0.51 eA-3
Q189 0.178 0.487 0.940 !       0.51 eA-3
Q190 0.092 0.237 0.392 !       0.51 eA-3
Q191 0.473 0.016 0.068 !       0.51 eA-3
Q192 0.039 0.186 0.742 !       0.51 eA-3
Q193 0.594 0.097 0.290 !       0.50 eA-3
Q194 0.819 0.827 0.154 !       0.50 eA-3
Q195 0.900 0.107 0.172 !       0.50 eA-3
Q196 0.038 0.219 0.749 !       0.50 eA-3
Q197 0.465 0.365 0.209 !       0.50 eA-3
Q198 0.566 0.311 0.881 !       0.50 eA-3
Q199 0.211 0.360 0.478 !       0.50 eA-3
;
_refine_diff_density_max 3.854
_refine_diff_density_min -2.920
_refine_diff_density_rms 0.161
_refine_ls_extinction_method none
_refine_ls_goodness_of_fit_ref 1.243
_refine_ls_hydrogen_treatment constr
_refine_ls_matrix_type full
_refine_ls_number_parameters 680
_refine_ls_number_reflns 8832
_refine_ls_number_restraints 1668
_refine_ls_restrained_S_all 1.140
_refine_ls_R_factor_all 0.0580
_refine_ls_R_factor_gt 0.0508
_refine_ls_shift/su_max 0.002
_refine_ls_shift/su_mean 0.000
_refine_ls_structure_factor_coef Fsqd
_refine_ls_weighting_details 'w=1/[\s^2^(Fo^2^)+(0.0116P)^2^+38.7578P] where P=(Fo^2^+2Fc^2^)/3'
_refine_ls_weighting_scheme calc
_refine_ls_wR_factor_gt 0.1022
_refine_ls_wR_factor_ref 0.1059
_reflns_number_gt 8047
_reflns_number_total 8832
_reflns_threshold_expression 'I > 2\s(I)'
_cod_data_source_file ja9b04061_si_002.cif
_cod_data_source_block 40074
_cod_database_code 4128739
_shelx_shelxl_version_number 2017/1
_shelx_estimated_absorpt_t_max 0.828
_shelx_estimated_absorpt_t_min 0.466
_platon_squeeze_void_probe_radius 1.20

loop_
_space_group_symop_operation_xyz
'x, y, z'
'-x+1/2, y+1/2, -z+1/2'
'-x, -y, -z'
'x-1/2, -y-1/2, z-1/2'

loop_
_atom_site_label
_atom_site_type_symbol
_atom_site_fract_x
_atom_site_fract_y
_atom_site_fract_z
_atom_site_U_iso_or_equiv
_atom_site_adp_type
_atom_site_occupancy
_atom_site_site_symmetry_order
_atom_site_calc_flag
_atom_site_refinement_flags_posn
_atom_site_refinement_flags_adp
_atom_site_refinement_flags_occupancy
_atom_site_disorder_assembly
_atom_site_disorder_group
Th1 Th 0.47668(2) 0.67430(2) 0.70856(2) 0.02008(7) Uani 1 1 d . . . . .
O1 O 0.4764(9) 0.5486(5) 0.7197(4) 0.027(2) Uani 0.499(3) 1 d . U P A 1
N1 N 0.4819(9) 0.5457(6) 0.6568(4) 0.021(2) Uani 0.499(3) 1 d . U P A 1
C1 C 0.3343(15) 0.6159(8) 0.5553(7) 0.018(3) Uani 0.499(3) 1 d . U P A 1
H1a H 0.432385 0.608633 0.547279 0.024 Uiso 0.499(3) 1 calc R . P A 1
H1b H 0.281475 0.622575 0.517185 0.024 Uiso 0.499(3) 1 calc R . P A 1
C2 C 0.2828(8) 0.5433(4) 0.5849(3) 0.018(2) Uani 0.499(3) 1 d . U P A 1
C3 C 0.1576(8) 0.5124(5) 0.5635(3) 0.022(2) Uani 0.499(3) 1 d G U P A 1
H3 H 0.109770 0.534077 0.529962 0.030 Uiso 0.499(3) 1 calc R . P A 1
C4 C 0.1024(7) 0.4500(5) 0.5913(4) 0.028(3) Uani 0.499(3) 1 d G U P A 1
H4 H 0.016844 0.428873 0.576757 0.037 Uiso 0.499(3) 1 calc R . P A 1
C5 C 0.1724(9) 0.4183(5) 0.6405(4) 0.032(3) Uani 0.499(3) 1 d G U P A 1
H5 H 0.134630 0.375600 0.659462 0.042 Uiso 0.499(3) 1 calc R . P A 1
C6 C 0.2975(8) 0.4492(5) 0.6618(3) 0.029(3) Uani 0.499(3) 1 d G U P A 1
H6 H 0.345344 0.427529 0.695371 0.038 Uiso 0.499(3) 1 calc R . P A 1
C7 C 0.3527(6) 0.5117(5) 0.6340(3) 0.023(2) Uani 0.499(3) 1 d G U P A 1
C8 C 0.6123(7) 0.5022(5) 0.6430(4) 0.025(3) Uani 0.499(3) 1 d . U P A 1
C9 C 0.6136(13) 0.4200(5) 0.6669(5) 0.035(3) Uani 0.499(3) 1 d G U P A 1
H9a H 0.705129 0.397564 0.663333 0.053 Uiso 0.499(3) 1 calc GR . P A 1
H9b H 0.544315 0.389538 0.644364 0.053 Uiso 0.499(3) 1 calc GR . P A 1
H9c H 0.592334 0.420712 0.708271 0.053 Uiso 0.499(3) 1 calc GR . P A 1
C10 C 0.7356(11) 0.5466(6) 0.6716(5) 0.033(3) Uani 0.499(3) 1 d G U P A 1
H10a H 0.734279 0.543176 0.714382 0.050 Uiso 0.499(3) 1 calc GR . P A 1
H10b H 0.729407 0.600246 0.659589 0.050 Uiso 0.499(3) 1 calc GR . P A 1
H10c H 0.821759 0.524613 0.659062 0.050 Uiso 0.499(3) 1 calc GR . P A 1
C11 C 0.6229(13) 0.5003(7) 0.5761(4) 0.032(3) Uani 0.499(3) 1 d G U P A 1
H11a H 0.634252 0.552450 0.561573 0.047 Uiso 0.499(3) 1 calc GR . P A 1
H11b H 0.538549 0.478026 0.557496 0.047 Uiso 0.499(3) 1 calc GR . P A 1
H11c H 0.702532 0.469375 0.566689 0.047 Uiso 0.499(3) 1 calc GR . P A 1
O2 O 0.6710(9) 0.7365(6) 0.6864(4) 0.030(2) Uani 0.499(3) 1 d . U P A 1
N2 N 0.5843(10) 0.7800(7) 0.6440(5) 0.026(2) Uani 0.499(3) 1 d . U P A 1
C12 C 0.368(2) 0.7510(13) 0.5550(11) 0.021(4) Uani 0.499(3) 1 d . U P A 1
H12a H 0.352404 0.798909 0.576600 0.028 Uiso 0.499(3) 1 calc R . P A 1
H12b H 0.310340 0.753115 0.517581 0.028 Uiso 0.499(3) 1 calc R . P A 1
C13 C 0.5197(6) 0.7459(5) 0.5415(4) 0.024(2) Uani 0.499(3) 1 d . U P A 1
C14 C 0.5542(9) 0.7231(6) 0.4860(3) 0.032(3) Uani 0.499(3) 1 d G U P A 1
H14 H 0.483947 0.716366 0.455610 0.043 Uiso 0.499(3) 1 calc R . P A 1
C15 C 0.6914(10) 0.7101(7) 0.4751(3) 0.038(4) Uani 0.499(3) 1 d G U P A 1
H15 H 0.714917 0.694519 0.437170 0.051 Uiso 0.499(3) 1 calc R . P A 1
C16 C 0.7941(7) 0.7200(7) 0.5196(4) 0.037(3) Uani 0.499(3) 1 d G U P A 1
H16 H 0.887919 0.711088 0.512133 0.049 Uiso 0.499(3) 1 calc R . P A 1
C17 C 0.7597(7) 0.7428(6) 0.5751(4) 0.033(3) Uani 0.499(3) 1 d G U P A 1
H17 H 0.829951 0.749503 0.605535 0.043 Uiso 0.499(3) 1 calc R . P A 1
C18 C 0.6225(8) 0.7558(5) 0.5861(3) 0.026(2) Uani 0.499(3) 1 d G U P A 1
C19 C 0.6036(9) 0.8639(5) 0.6594(5) 0.040(4) Uani 0.499(3) 1 d . U P A 1
C20 C 0.7542(8) 0.8887(9) 0.6537(6) 0.046(4) Uani 0.499(3) 1 d G U P A 1
H20a H 0.816073 0.853116 0.675589 0.070 Uiso 0.499(3) 1 calc GR . P A 1
H20b H 0.767627 0.940255 0.669716 0.070 Uiso 0.499(3) 1 calc GR . P A 1
H20c H 0.774834 0.888448 0.612294 0.070 Uiso 0.499(3) 1 calc GR . P A 1
C21 C 0.5631(12) 0.8783(9) 0.7224(5) 0.046(4) Uani 0.499(3) 1 d G U P A 1
H21a H 0.489477 0.842911 0.731762 0.068 Uiso 0.499(3) 1 calc GR . P A 1
H21b H 0.530349 0.930963 0.725889 0.068 Uiso 0.499(3) 1 calc GR . P A 1
H21c H 0.643544 0.870290 0.749835 0.068 Uiso 0.499(3) 1 calc GR . P A 1
C22 C 0.5085(12) 0.9103(9) 0.6163(6) 0.049(4) Uani 0.499(3) 1 d G U P A 1
H22a H 0.535344 0.901819 0.576200 0.073 Uiso 0.499(3) 1 calc GR . P A 1
H22b H 0.516737 0.964700 0.625900 0.073 Uiso 0.499(3) 1 calc GR . P A 1
H22c H 0.412743 0.893898 0.619421 0.073 Uiso 0.499(3) 1 calc GR . P A 1
O3 O 0.3351(8) 0.7491(5) 0.7623(4) 0.0203(17) Uani 0.499(3) 1 d . U P A 1
N3 N 0.2239(9) 0.7207(6) 0.7228(4) 0.0182(19) Uani 0.499(3) 1 d . U P A 1
C23 C 0.169(2) 0.6985(10) 0.5973(9) 0.020(3) Uani 0.499(3) 1 d . U P A 1
H23a H 0.133736 0.655417 0.619995 0.027 Uiso 0.499(3) 1 calc R . P A 1
H23b H 0.119704 0.697971 0.558050 0.027 Uiso 0.499(3) 1 calc R . P A 1
C24 C 0.1356(8) 0.7728(4) 0.6279(3) 0.019(2) Uani 0.499(3) 1 d . U P A 1
C25 C 0.0852(9) 0.8333(5) 0.5936(3) 0.025(2) Uani 0.499(3) 1 d G U P A 1
H25 H 0.062525 0.825939 0.552907 0.033 Uiso 0.499(3) 1 calc R . P A 1
C26 C 0.0681(10) 0.9047(4) 0.6187(4) 0.032(3) Uani 0.499(3) 1 d G U P A 1
H26 H 0.033673 0.946075 0.595221 0.043 Uiso 0.499(3) 1 calc R . P A 1
C27 C 0.1013(9) 0.9155(4) 0.6782(4) 0.028(3) Uani 0.499(3) 1 d G U P A 1
H27 H 0.089635 0.964269 0.695380 0.037 Uiso 0.499(3) 1 calc R . P A 1
C28 C 0.1517(8) 0.8549(5) 0.7126(3) 0.024(2) Uani 0.499(3) 1 d G U P A 1
H28 H 0.174450 0.862327 0.753227 0.032 Uiso 0.499(3) 1 calc R . P A 1
C29 C 0.1689(8) 0.7836(4) 0.6874(3) 0.019(2) Uani 0.499(3) 1 d G U P A 1
C30 C 0.1194(8) 0.6799(5) 0.7585(4) 0.021(3) Uani 0.499(3) 1 d . U P A 1
C31 C 0.0630(12) 0.7330(6) 0.8050(5) 0.032(3) Uani 0.499(3) 1 d G U P A 1
H31a H 0.036258 0.702533 0.838415 0.048 Uiso 0.499(3) 1 calc GR . P A 1
H31b H -0.017737 0.760480 0.787888 0.048 Uiso 0.499(3) 1 calc GR . P A 1
H31c H 0.134456 0.769669 0.818221 0.048 Uiso 0.499(3) 1 calc GR . P A 1
C32 C 0.1954(12) 0.6123(7) 0.7890(5) 0.036(3) Uani 0.499(3) 1 d G U P A 1
H32a H 0.233138 0.579139 0.759463 0.054 Uiso 0.499(3) 1 calc GR . P A 1
H32b H 0.130706 0.583235 0.811551 0.054 Uiso 0.499(3) 1 calc GR . P A 1
H32c H 0.270754 0.631626 0.815546 0.054 Uiso 0.499(3) 1 calc GR . P A 1
C33 C -0.0009(11) 0.6497(7) 0.7179(4) 0.030(3) Uani 0.499(3) 1 d G U P A 1
H33a H -0.047046 0.692607 0.697274 0.046 Uiso 0.499(3) 1 calc GR . P A 1
H33b H -0.066956 0.623027 0.741341 0.046 Uiso 0.499(3) 1 calc GR . P A 1
H33c H 0.034645 0.614334 0.689267 0.046 Uiso 0.499(3) 1 calc GR . P A 1
O1' O 0.6782(8) 0.6233(5) 0.6781(4) 0.0223(18) Uani 0.501(3) 1 d . U P A 2
N1' N 0.5961(9) 0.5889(6) 0.6302(4) 0.0187(19) Uani 0.501(3) 1 d . U P A 2
C1' C 0.3762(13) 0.6349(11) 0.5460(7) 0.021(3) Uani 0.501(3) 1 d . U P A 2
H1a' H 0.320210 0.642016 0.508662 0.028 Uiso 0.501(3) 1 calc R . P A 2
H1b' H 0.362954 0.581582 0.558808 0.028 Uiso 0.501(3) 1 calc R . P A 2
C2' C 0.5269(6) 0.6455(5) 0.5340(3) 0.022(2) Uani 0.501(3) 1 d . U P A 2
C3' C 0.5586(8) 0.6828(6) 0.4829(3) 0.028(3) Uani 0.501(3) 1 d G U P A 2
H3' H 0.487403 0.694893 0.453955 0.037 Uiso 0.501(3) 1 calc R . P A 2
C4' C 0.6945(10) 0.7023(6) 0.4741(3) 0.036(4) Uani 0.501(3) 1 d G U P A 2
H4' H 0.716111 0.727767 0.439123 0.047 Uiso 0.501(3) 1 calc R . P A 2
C5' C 0.7987(7) 0.6845(6) 0.5164(4) 0.031(3) Uani 0.501(3) 1 d G U P A 2
H5' H 0.891509 0.697866 0.510390 0.041 Uiso 0.501(3) 1 calc R . P A 2
C6' C 0.7670(6) 0.6472(5) 0.5676(3) 0.026(2) Uani 0.501(3) 1 d G U P A 2
H6' H 0.838200 0.635091 0.596490 0.035 Uiso 0.501(3) 1 calc R . P A 2
C7' C 0.6311(7) 0.6277(5) 0.5764(3) 0.018(2) Uani 0.501(3) 1 d G U P A 2
C8' C 0.6195(8) 0.5041(4) 0.6321(4) 0.023(3) Uani 0.501(3) 1 d . U P A 2
C9' C 0.5704(11) 0.4755(7) 0.6909(4) 0.028(3) Uani 0.501(3) 1 d G U P A 2
H9a' H 0.626058 0.499207 0.723267 0.042 Uiso 0.501(3) 1 calc GR . P A 2
H9b' H 0.580578 0.419860 0.693170 0.042 Uiso 0.501(3) 1 calc GR . P A 2
H9c' H 0.473175 0.489095 0.693855 0.042 Uiso 0.501(3) 1 calc GR . P A 2
C10' C 0.7730(8) 0.4844(8) 0.6282(5) 0.037(3) Uani 0.501(3) 1 d G U P A 2
H10a' H 0.800497 0.495030 0.588439 0.055 Uiso 0.501(3) 1 calc GR . P A 2
H10b' H 0.787711 0.430233 0.637178 0.055 Uiso 0.501(3) 1 calc GR . P A 2
H10c' H 0.828654 0.515527 0.656407 0.055 Uiso 0.501(3) 1 calc GR . P A 2
C11' C 0.5345(11) 0.4653(8) 0.5813(4) 0.036(3) Uani 0.501(3) 1 d G U P A 2
H11a' H 0.435931 0.470695 0.587393 0.054 Uiso 0.501(3) 1 calc GR . P A 2
H11b' H 0.558430 0.411026 0.580065 0.054 Uiso 0.501(3) 1 calc GR . P A 2
H11c' H 0.554823 0.489547 0.544190 0.054 Uiso 0.501(3) 1 calc GR . P A 2
O2' O 0.4805(9) 0.7941(5) 0.7384(4) 0.0232(18) Uani 0.501(3) 1 d . U P A 2
N2' N 0.4822(9) 0.8127(6) 0.6766(5) 0.021(2) Uani 0.501(3) 1 d . U P A 2
C12' C 0.338(2) 0.7648(14) 0.5660(10) 0.024(4) Uani 0.501(3) 1 d . U P A 2
H12a' H 0.289108 0.767867 0.526667 0.031 Uiso 0.501(3) 1 calc R . P A 2
H12b' H 0.436955 0.774854 0.561369 0.031 Uiso 0.501(3) 1 calc R . P A 2
C13' C 0.2812(8) 0.8260(4) 0.6054(3) 0.021(2) Uani 0.501(3) 1 d . U P A 2
C14' C 0.1543(8) 0.8582(5) 0.5882(3) 0.027(2) Uani 0.501(3) 1 d G U P A 2
H14' H 0.108034 0.843884 0.552005 0.036 Uiso 0.501(3) 1 calc R . P A 2
C15' C 0.0950(7) 0.9115(5) 0.6241(4) 0.032(3) Uani 0.501(3) 1 d G U P A 2
H15' H 0.008193 0.933560 0.612317 0.043 Uiso 0.501(3) 1 calc R . P A 2
C16' C 0.1626(8) 0.9325(5) 0.6771(4) 0.029(3) Uani 0.501(3) 1 d G U P A 2
H16' H 0.122048 0.968907 0.701541 0.038 Uiso 0.501(3) 1 calc R . P A 2
C17' C 0.2895(8) 0.9002(5) 0.6942(3) 0.023(2) Uani 0.501(3) 1 d G U P A 2
H17' H 0.335744 0.914577 0.730454 0.031 Uiso 0.501(3) 1 calc R . P A 2
C18' C 0.3488(6) 0.8470(4) 0.6584(3) 0.020(2) Uani 0.501(3) 1 d G U P A 2
C19' C 0.6101(7) 0.8644(5) 0.6610(4) 0.035(4) Uani 0.501(3) 1 d . U P A 2
C20' C 0.6037(12) 0.9375(6) 0.7017(6) 0.036(3) Uani 0.501(3) 1 d G U P A 2
H20a' H 0.681817 0.971105 0.695045 0.054 Uiso 0.501(3) 1 calc GR . P A 2
H20b' H 0.608092 0.921622 0.742950 0.054 Uiso 0.501(3) 1 calc GR . P A 2
H20c' H 0.517134 0.964954 0.692396 0.054 Uiso 0.501(3) 1 calc GR . P A 2
C21' C 0.7360(11) 0.8152(6) 0.6935(6) 0.037(3) Uani 0.501(3) 1 d G U P A 2
H21a' H 0.735260 0.763226 0.677541 0.056 Uiso 0.501(3) 1 calc GR . P A 2
H21b' H 0.723842 0.813058 0.735744 0.056 Uiso 0.501(3) 1 calc GR . P A 2
H21c' H 0.824280 0.839662 0.686730 0.056 Uiso 0.501(3) 1 calc GR . P A 2
C22' C 0.6177(13) 0.8743(7) 0.6036(4) 0.040(3) Uani 0.501(3) 1 d G U P A 2
H22a' H 0.531049 0.896202 0.586960 0.060 Uiso 0.501(3) 1 calc GR . P A 2
H22b' H 0.633734 0.824921 0.585017 0.060 Uiso 0.501(3) 1 calc GR . P A 2
H22c' H 0.694082 0.908982 0.596520 0.060 Uiso 0.501(3) 1 calc GR . P A 2
O3' O 0.3324(8) 0.5965(5) 0.7555(4) 0.0208(17) Uani 0.501(3) 1 d . U P A 2
N3' N 0.2244(9) 0.6306(6) 0.7173(4) 0.0167(18) Uani 0.501(3) 1 d . U P A 2
C23' C 0.172(2) 0.6690(9) 0.5947(9) 0.018(3) Uani 0.501(3) 1 d . U P A 2
H23a' H 0.123798 0.674530 0.555515 0.024 Uiso 0.501(3) 1 calc R . P A 2
H23b' H 0.133072 0.706912 0.621113 0.024 Uiso 0.501(3) 1 calc R . P A 2
C24' C 0.1464(8) 0.5889(4) 0.6180(3) 0.019(2) Uani 0.501(3) 1 d . U P A 2
C25' C 0.1023(9) 0.5324(5) 0.5784(3) 0.026(2) Uani 0.501(3) 1 d G U P A 2
H25' H 0.082739 0.544795 0.538256 0.035 Uiso 0.501(3) 1 calc R . P A 2
C26' C 0.0867(10) 0.4578(4) 0.5976(3) 0.033(3) Uani 0.501(3) 1 d G U P A 2
H26' H 0.056531 0.419152 0.570528 0.043 Uiso 0.501(3) 1 calc R . P A 2
C27' C 0.1152(9) 0.4397(3) 0.6563(4) 0.027(3) Uani 0.501(3) 1 d G U P A 2
H27' H 0.104599 0.388645 0.669432 0.036 Uiso 0.501(3) 1 calc R . P A 2
C28' C 0.1594(8) 0.4962(4) 0.6959(3) 0.022(2) Uani 0.501(3) 1 d G U P A 2
H28' H 0.178877 0.483781 0.736065 0.029 Uiso 0.501(3) 1 calc R . P A 2
C29' C 0.1749(8) 0.5708(4) 0.6767(3) 0.019(2) Uani 0.501(3) 1 d G U P A 2
C30' C 0.1174(7) 0.6644(5) 0.7555(3) 0.021(3) Uani 0.501(3) 1 d . U P A 2
C31' C 0.0551(12) 0.6049(6) 0.7957(5) 0.039(3) Uani 0.501(3) 1 d G U P A 2
H31a' H 0.006461 0.565810 0.771660 0.059 Uiso 0.501(3) 1 calc GR . P A 2
H31b' H -0.009972 0.630070 0.820520 0.059 Uiso 0.501(3) 1 calc GR . P A 2
H31c' H 0.128956 0.580947 0.820472 0.059 Uiso 0.501(3) 1 calc GR . P A 2
C32' C 0.0018(10) 0.7007(7) 0.7156(4) 0.028(3) Uani 0.501(3) 1 d G U P A 2
H32a' H 0.039543 0.743114 0.693677 0.042 Uiso 0.501(3) 1 calc GR . P A 2
H32b' H -0.070908 0.719708 0.739578 0.042 Uiso 0.501(3) 1 calc GR . P A 2
H32c' H -0.036803 0.662242 0.687998 0.042 Uiso 0.501(3) 1 calc GR . P A 2
C33' C 0.1907(11) 0.7269(6) 0.7932(5) 0.029(3) Uani 0.501(3) 1 d G U P A 2
H33a' H 0.265400 0.703907 0.818174 0.043 Uiso 0.501(3) 1 calc GR . P A 2
H33b' H 0.124370 0.751199 0.817865 0.043 Uiso 0.501(3) 1 calc GR . P A 2
H33c' H 0.229095 0.765236 0.767612 0.043 Uiso 0.501(3) 1 calc GR . P A 2
N4 N 0.3219(4) 0.6859(3) 0.5900(2) 0.0168(10) Uani 1 1 d . . . . .
C34 C 0.6233(8) 0.6472(6) 0.8038(3) 0.048(2) Uani 1 1 d . . . . .
H34a H 0.631667 0.590899 0.803136 0.064 Uiso 1 1 calc R . . . .
H34b H 0.715279 0.666264 0.794361 0.064 Uiso 1 1 calc R . . . .
Si1 Si 0.6214(2) 0.66706(12) 0.88090(8) 0.0314(4) Uani 1 1 d . . . . .
C35 C 0.7606(11) 0.6163(6) 0.9273(4) 0.064(3) Uani 1 1 d . . . . .
H35a H 0.759168 0.561747 0.917617 0.096 Uiso 1 1 calc GR . . . .
H35b H 0.744229 0.622925 0.968852 0.096 Uiso 1 1 calc GR . . . .
H35c H 0.850818 0.637738 0.919447 0.096 Uiso 1 1 calc GR . . . .
C36 C 0.6268(14) 0.7686(6) 0.8988(5) 0.088(4) Uani 1 1 d . . . . .
H36a H 0.711151 0.791121 0.884903 0.132 Uiso 1 1 calc GR . . . .
H36b H 0.625975 0.775064 0.941339 0.132 Uiso 1 1 calc GR . . . .
H36c H 0.546136 0.794036 0.879624 0.132 Uiso 1 1 calc GR . . . .
C37 C 0.4502(11) 0.6323(8) 0.9118(5) 0.075(3) Uani 1 1 d . . . . .
H37a H 0.379394 0.671844 0.905369 0.112 Uiso 1 1 calc GR . . . .
H37b H 0.465360 0.622279 0.953864 0.112 Uiso 1 1 calc GR . . . .
H37c H 0.419544 0.585374 0.891570 0.112 Uiso 1 1 calc GR . . . .

loop_
_atom_site_aniso_label
_atom_site_aniso_U_11
_atom_site_aniso_U_22
_atom_site_aniso_U_33
_atom_site_aniso_U_23
_atom_site_aniso_U_13
_atom_site_aniso_U_12
Th1 0.01083(10) 0.03015(13) 0.01901(11) -0.00531(9) -0.00107(7) 0.00167(9)
O1 0.030(4) 0.024(5) 0.026(4) 0.013(3) 0.000(4) 0.010(4)
N1 0.012(4) 0.029(5) 0.021(4) 0.000(4) 0.000(3) 0.006(4)
C1 0.011(7) 0.023(7) 0.020(6) 0.001(5) -0.001(5) 0.005(5)
C2 0.016(4) 0.016(5) 0.023(5) -0.007(4) 0.002(4) 0.003(4)
C3 0.023(5) 0.019(5) 0.025(5) 0.002(4) -0.002(4) 0.005(4)
C4 0.022(6) 0.022(6) 0.038(6) -0.003(5) 0.001(5) -0.004(5)
C5 0.028(6) 0.026(6) 0.041(6) 0.006(5) 0.005(5) -0.002(5)
C6 0.027(5) 0.027(6) 0.033(6) 0.006(5) 0.004(5) 0.002(5)
C7 0.017(5) 0.022(6) 0.029(6) 0.001(5) 0.003(4) 0.005(4)
C8 0.019(6) 0.024(6) 0.031(6) -0.003(5) -0.001(5) 0.011(5)
C9 0.032(7) 0.031(7) 0.043(8) 0.005(6) 0.004(6) 0.011(6)
C10 0.015(5) 0.042(8) 0.041(7) -0.013(6) -0.002(5) 0.013(5)
C11 0.027(6) 0.040(8) 0.028(6) -0.011(6) 0.001(5) 0.012(6)
O2 0.014(4) 0.038(5) 0.037(5) -0.009(4) -0.002(4) 0.006(4)
N2 0.012(4) 0.029(5) 0.037(5) -0.009(4) -0.002(4) -0.003(4)
C12 0.014(8) 0.016(8) 0.034(9) 0.003(6) -0.002(6) 0.002(5)
C13 0.017(5) 0.025(5) 0.030(5) 0.002(4) 0.004(4) -0.002(4)
C14 0.026(5) 0.036(7) 0.034(6) 0.003(6) 0.001(5) 0.001(6)
C15 0.031(7) 0.052(7) 0.032(7) 0.001(6) 0.009(6) 0.000(6)
C16 0.024(5) 0.051(8) 0.037(6) -0.003(6) 0.013(5) 0.003(6)
C17 0.017(5) 0.040(7) 0.041(6) 0.001(5) 0.004(5) 0.002(5)
C18 0.014(5) 0.027(6) 0.036(6) -0.003(5) 0.003(4) 0.000(4)
C19 0.018(7) 0.033(7) 0.070(8) -0.014(7) 0.005(7) -0.009(7)
C20 0.024(7) 0.040(9) 0.075(10) -0.018(8) 0.005(7) -0.017(6)
C21 0.023(6) 0.046(9) 0.068(9) -0.023(8) 0.006(6) -0.012(6)
C22 0.034(8) 0.031(8) 0.081(11) -0.013(8) -0.001(8) -0.008(6)
O3 0.013(4) 0.025(4) 0.023(4) -0.012(3) -0.001(3) 0.002(3)
N3 0.011(4) 0.023(5) 0.020(4) -0.005(4) -0.001(3) 0.001(3)
C23 0.013(5) 0.024(8) 0.023(6) -0.003(8) -0.003(4) -0.006(8)
C24 0.009(4) 0.021(5) 0.026(5) -0.001(4) 0.002(4) 0.001(4)
C25 0.018(5) 0.024(6) 0.031(5) 0.002(5) 0.000(4) 0.005(4)
C26 0.025(6) 0.028(6) 0.043(6) 0.000(6) 0.003(5) 0.008(5)
C27 0.016(5) 0.022(6) 0.047(6) -0.005(5) 0.004(5) 0.001(5)
C28 0.015(5) 0.022(5) 0.035(6) -0.009(5) 0.002(4) -0.002(4)
C29 0.008(4) 0.019(5) 0.029(5) -0.004(4) 0.001(4) -0.001(4)
C30 0.015(6) 0.025(6) 0.025(6) 0.000(5) 0.007(5) 0.003(5)
C31 0.022(6) 0.038(8) 0.037(7) -0.014(6) 0.013(5) 0.000(5)
C32 0.025(6) 0.048(8) 0.036(7) 0.008(6) 0.005(5) 0.006(6)
C33 0.021(6) 0.036(8) 0.035(7) -0.002(6) 0.006(5) -0.002(6)
O1' 0.009(3) 0.035(5) 0.022(4) -0.003(4) -0.004(3) -0.001(3)
N1' 0.010(4) 0.021(5) 0.024(4) 0.000(4) -0.002(3) 0.004(3)
C1' 0.004(5) 0.046(7) 0.013(5) -0.006(5) 0.001(4) 0.004(5)
C2' 0.019(5) 0.024(5) 0.023(5) -0.002(4) -0.001(4) -0.002(4)
C3' 0.026(5) 0.035(7) 0.023(5) 0.000(5) 0.001(4) 0.006(5)
C4' 0.029(6) 0.048(7) 0.031(7) 0.002(6) 0.009(6) 0.005(6)
C5' 0.021(5) 0.044(7) 0.028(5) -0.003(6) 0.008(4) -0.003(5)
C6' 0.017(5) 0.034(6) 0.028(5) -0.002(5) 0.000(4) 0.000(4)
C7' 0.017(5) 0.023(6) 0.017(5) -0.002(4) 0.004(4) 0.003(4)
C8' 0.019(6) 0.020(6) 0.030(6) -0.004(5) 0.000(5) 0.007(5)
C9' 0.027(6) 0.020(6) 0.037(7) 0.005(5) 0.000(5) 0.003(5)
C10' 0.032(7) 0.031(7) 0.049(8) 0.000(6) 0.005(6) 0.014(6)
C11' 0.048(8) 0.019(7) 0.040(8) -0.007(6) -0.011(6) 0.005(6)
O2' 0.022(4) 0.022(4) 0.024(4) 0.000(3) -0.005(3) 0.001(3)
N2' 0.013(4) 0.019(5) 0.030(5) -0.001(4) -0.001(3) 0.000(3)
C12' 0.019(8) 0.026(9) 0.026(8) 0.001(6) 0.000(6) -0.005(6)
C13' 0.017(4) 0.019(5) 0.027(5) 0.001(4) 0.003(4) -0.001(4)
C14' 0.018(5) 0.026(6) 0.038(6) 0.007(5) -0.005(5) 0.000(5)
C15' 0.025(6) 0.026(6) 0.046(7) 0.004(6) 0.001(5) 0.010(5)
C16' 0.021(6) 0.025(6) 0.040(6) -0.004(5) 0.006(5) 0.004(5)
C17' 0.019(5) 0.014(5) 0.036(6) -0.004(4) 0.000(4) -0.005(4)
C18' 0.016(5) 0.014(5) 0.030(5) 0.001(4) 0.002(4) -0.003(4)
C19' 0.013(6) 0.028(7) 0.062(7) -0.015(6) -0.006(6) -0.006(6)
C20' 0.012(5) 0.020(7) 0.077(10) -0.013(6) -0.001(6) 0.003(5)
C21' 0.019(6) 0.025(7) 0.067(9) 0.002(6) -0.005(6) -0.004(5)
C22' 0.026(6) 0.034(8) 0.059(9) 0.003(7) 0.006(6) -0.012(6)
O3' 0.011(3) 0.025(4) 0.026(4) 0.004(3) -0.004(3) 0.000(3)
N3' 0.009(4) 0.023(5) 0.017(4) 0.000(4) -0.002(3) 0.005(3)
C23' 0.011(5) 0.021(9) 0.023(6) -0.002(7) -0.005(4) -0.003(7)
C24' 0.011(4) 0.020(5) 0.027(5) -0.001(4) -0.001(4) -0.005(4)
C25' 0.022(5) 0.026(6) 0.030(6) -0.002(5) -0.001(5) -0.006(5)
C26' 0.033(6) 0.022(6) 0.042(7) -0.005(6) -0.004(6) -0.010(5)
C27' 0.023(5) 0.020(6) 0.039(6) -0.003(5) 0.003(5) -0.004(5)
C28' 0.016(5) 0.022(5) 0.028(5) 0.004(4) 0.003(4) -0.005(4)
C29' 0.011(4) 0.018(5) 0.028(5) -0.003(4) 0.002(4) -0.001(4)
C30' 0.014(6) 0.021(6) 0.027(6) 0.000(5) 0.008(5) -0.001(4)
C31' 0.030(7) 0.057(9) 0.032(7) 0.008(7) 0.008(6) 0.015(6)
C32' 0.014(6) 0.030(7) 0.041(8) -0.007(6) 0.003(5) 0.005(5)
C33' 0.025(6) 0.033(7) 0.029(6) -0.010(5) 0.003(5) -0.002(5)
N4 0.009(2) 0.019(3) 0.022(2) -0.0022(19) 0.0000(17) 0.0019(17)
C34 0.035(4) 0.087(7) 0.022(3) -0.006(4) -0.002(3) 0.018(4)
Si1 0.0293(9) 0.0337(11) 0.0294(9) -0.0094(8) -0.0121(7) 0.0121(8)
C35 0.080(7) 0.065(7) 0.043(5) -0.013(4) -0.023(5) 0.044(6)
C36 0.129(11) 0.040(6) 0.086(8) 0.000(5) -0.054(8) 0.017(6)
C37 0.066(7) 0.108(10) 0.051(6) -0.006(6) 0.009(5) -0.011(7)

loop_
_atom_type_symbol
_atom_type_description
_atom_type_scat_dispersion_real
_atom_type_scat_dispersion_imag
_atom_type_scat_source
C C 0.0033 0.0016 'International Tables Vol C Tables 4.2.6.8 and 6.1.1.4'
H H 0.0000 0.0000 'International Tables Vol C Tables 4.2.6.8 and 6.1.1.4'
N N 0.0061 0.0033 'International Tables Vol C Tables 4.2.6.8 and 6.1.1.4'
O O 0.0106 0.0060 'International Tables Vol C Tables 4.2.6.8 and 6.1.1.4'
Si Si 0.0817 0.0704 'International Tables Vol C Tables 4.2.6.8 and 6.1.1.4'
Th Th -7.2400 8.8979 'International Tables Vol C Tables 4.2.6.8 and 6.1.1.4'

loop_
_geom_angle_atom_site_label_1
_geom_angle_atom_site_label_2
_geom_angle_atom_site_label_3
_geom_angle
O1 Th1 N1 34.4(3)
O1 Th1 O2 120.7(3)
O1 Th1 N2 140.3(3)
O1 Th1 O3 119.8(3)
O1 Th1 N3 106.6(3)
O1 Th1 C34 74.0(3)
N1 Th1 N2 110.0(3)
N1 Th1 N3 112.2(3)
N1 Th1 C34 101.8(3)
O2 Th1 N1 106.3(3)
O2 Th1 N2 33.7(3)
O2 Th1 O3 112.2(3)
O2 Th1 N3 132.7(3)
O2 Th1 C34 81.5(3)
N2 Th1 N3 105.1(3)
O3 Th1 N1 141.2(3)
O3 Th1 N2 99.8(3)
O3 Th1 N3 33.4(3)
O3 Th1 C34 88.4(3)
O1' Th1 N2' 104.5(3)
O1' Th1 N3' 137.5(3)
O1' Th1 C34 75.4(3)
O2' Th1 O1' 117.7(3)
O2' Th1 N2' 34.8(3)
O2' Th1 O3' 115.0(3)
O2' Th1 N3' 104.8(3)
O2' Th1 C34 85.2(3)
N2' Th1 N3' 110.1(3)
N2' Th1 C34 113.6(3)
O3' Th1 O1' 118.2(3)
O3' Th1 N2' 137.3(3)
O3' Th1 N3' 34.0(3)
O3' Th1 C34 79.3(3)
C34 Th1 N2 112.8(3)
C34 Th1 N3 115.1(3)
C34 Th1 N3' 110.9(3)
N1 O1 Th1 85.4(6)
O1 N1 Th1 60.2(5)
O1 N1 C7 106.6(8)
O1 N1 C8 107.8(8)
C7 N1 Th1 119.1(6)
C7 N1 C8 115.5(8)
C8 N1 Th1 125.3(6)
N4 C1 C2 114.4(10)
C3 C2 C1 118.0(7)
C3 C2 C7 120.0
C7 C2 C1 121.9(7)
C2 C3 C4 120.0
C5 C4 C3 120.0
C4 C5 C6 120.0
C7 C6 C5 120.0
C2 C7 N1 119.5(6)
C6 C7 N1 120.5(6)
C6 C7 C2 120.0
N1 C8 C9 112.4(7)
N1 C8 C10 107.1(7)
N1 C8 C11 108.8(7)
C10 C8 C9 109.5
C10 C8 C11 109.5
C11 C8 C9 109.5
N2 O2 Th1 86.9(6)
O2 N2 Th1 59.4(6)
O2 N2 C18 106.3(8)
O2 N2 C19 107.1(8)
C18 N2 Th1 115.9(7)
C18 N2 C19 117.1(10)
C19 N2 Th1 126.9(7)
N4 C12 C13 113.0(14)
C14 C13 C12 119.4(10)
C14 C13 C18 120.0
C18 C13 C12 120.2(11)
C13 C14 C15 120.0
C16 C15 C14 120.0
C15 C16 C17 120.0
C16 C17 C18 120.0
C13 C18 N2 119.2(6)
C17 C18 N2 120.8(6)
C17 C18 C13 120.0
N2 C19 C20 111.0(8)
N2 C19 C21 109.9(9)
N2 C19 C22 107.6(8)
C21 C19 C20 109.5
C22 C19 C20 109.5
C22 C19 C21 109.5
N3 O3 Th1 85.4(5)
O3 N3 Th1 61.2(4)
O3 N3 C30 108.9(8)
C29 N3 Th1 118.7(6)
C29 N3 O3 108.6(8)
C29 N3 C30 115.0(7)
C30 N3 Th1 125.6(6)
N4 C23 C24 114.5(12)
C25 C24 C23 118.1(10)
C25 C24 C29 120.0
C29 C24 C23 121.5(9)
C26 C25 C24 120.0
C25 C26 C27 120.0
C26 C27 C28 120.0
C29 C28 C27 120.0
C24 C29 N3 119.8(6)
C28 C29 N3 120.2(6)
C28 C29 C24 120.0
N3 C30 C31 111.4(7)
N3 C30 C32 106.7(7)
N3 C30 C33 110.2(7)
C31 C30 C32 109.5
C31 C30 C33 109.5
C32 C30 C33 109.5
N1' O1' Th1 87.3(5)
O1' N1' Th1 59.8(5)
O1' N1' C7' 107.2(8)
O1' N1' C8' 108.4(8)
C7' N1' Th1 116.1(6)
C7' N1' C8' 116.2(8)
C8' N1' Th1 127.5(6)
N4 C1' C2' 116.3(11)
C3' C2' C1' 118.4(8)
C3' C2' C7' 120.0
C7' C2' C1' 121.0(8)
C2' C3' C4' 120.0
C5' C4' C3' 120.0
C4' C5' C6' 120.0
C7' C6' C5' 120.0
C2' C7' N1' 119.4(6)
C6' C7' N1' 120.6(6)
C6' C7' C2' 120.0
N1' C8' C9' 107.0(7)
N1' C8' C10' 111.4(7)
N1' C8' C11' 110.0(7)
C10' C8' C9' 109.5
C10' C8' C11' 109.5
C11' C8' C9' 109.5
N2' O2' Th1 85.0(6)
O2' N2' Th1 60.2(5)
O2' N2' C18' 107.7(8)
O2' N2' C19' 113.7(8)
C18' N2' Th1 116.1(6)
C18' N2' C19' 113.0(8)
C19' N2' Th1 129.7(6)
N4 C12' C13' 112.4(14)
C14' C13' C12' 117.8(10)
C14' C13' C18' 120.0
C18' C13' C12' 122.1(10)
C13' C14' C15' 120.0
C16' C15' C14' 120.0
C15' C16' C17' 120.0
C16' C17' C18' 120.0
C13' C18' N2' 120.0(6)
C17' C18' N2' 120.0(6)
C17' C18' C13' 120.0
N2' C19' C21' 99.7(7)
C20' C19' N2' 105.5(7)
C20' C19' C21' 102.5
C22' C19' N2' 112.7(7)
C22' C19' C20' 118.7
C22' C19' C21' 115.4
N3' O3' Th1 85.0(5)
O3' N3' Th1 61.0(5)
O3' N3' C29' 106.5(8)
O3' N3' C30' 108.0(7)
C29' N3' Th1 116.0(6)
C29' N3' C30' 115.8(7)
C30' N3' Th1 127.9(6)
N4 C23' C24' 113.0(12)
C25' C24' C23' 118.6(9)
C25' C24' C29' 120.0
C29' C24' C23' 121.3(9)
C26' C25' C24' 120.0
C27' C26' C25' 120.0
C26' C27' C28' 120.0
C29' C28' C27' 120.0
C24' C29' N3' 119.1(6)
C28' C29' N3' 120.9(6)
C28' C29' C24' 120.0
N3' C30' C31' 112.8(7)
N3' C30' C32' 108.7(7)
N3' C30' C33' 106.9(7)
C32' C30' C31' 109.5
C33' C30' C31' 109.5
C33' C30' C32' 109.5
C1 N4 Th1 112.0(6)
C1 N4 C12 108.3(10)
C1 N4 C23 107.2(9)
C12 N4 Th1 112.8(10)
C12 N4 C23 106.0(11)
C23 N4 Th1 110.2(8)
C1' N4 Th1 113.2(6)
C1' N4 C12' 105.1(10)
C1' N4 C23' 108.8(9)
C12' N4 Th1 109.4(10)
C23' N4 Th1 110.7(8)
C23' N4 C12' 109.5(11)
Si1 C34 Th1 139.1(4)
C34 Si1 C35 114.1(4)
C34 Si1 C36 113.9(5)
C34 Si1 C37 110.9(4)
C35 Si1 C37 104.3(5)
C36 Si1 C35 109.0(5)
C36 Si1 C37 103.7(6)

loop_
_geom_bond_atom_site_label_1
_geom_bond_atom_site_label_2
_geom_bond_distance
Th1 O1 2.217(9)
Th1 N1 2.547(11)
Th1 O2 2.264(10)
Th1 N2 2.625(12)
Th1 O3 2.308(8)
Th1 N3 2.626(9)
Th1 O1' 2.299(8)
Th1 O2' 2.206(9)
Th1 N2' 2.533(10)
Th1 O3' 2.272(8)
Th1 N3' 2.587(9)
Th1 C34 2.568(7)
O1 N1 1.444(13)
N1 C7 1.455(11)
N1 C8 1.528(11)
C1 C2 1.537(15)
C1 N4 1.469(16)
C2 C3 1.3900
C2 C7 1.3900
C3 C4 1.3900
C4 C5 1.3900
C5 C6 1.3900
C6 C7 1.3900
C8 C9 1.5388
C8 C10 1.5382
C8 C11 1.5386
O2 N2 1.458(14)
N2 C18 1.461(13)
N2 C19 1.520(14)
C12 C13 1.531(19)
C12 N4 1.48(3)
C13 C14 1.3900
C13 C18 1.3900
C14 C15 1.3900
C15 C16 1.3900
C16 C17 1.3900
C17 C18 1.3900
C19 C20 1.5385
C19 C21 1.5384
C19 C22 1.5383
O3 N3 1.451(12)
N3 C29 1.448(12)
N3 C30 1.519(12)
C23 C24 1.521(17)
C23 N4 1.52(2)
C24 C25 1.3900
C24 C29 1.3900
C25 C26 1.3900
C26 C27 1.3900
C27 C28 1.3900
C28 C29 1.3900
C30 C31 1.5382
C30 C32 1.5383
C30 C33 1.5384
O1' N1' 1.445(12)
N1' C7' 1.463(11)
N1' C8' 1.503(12)
C1' C2' 1.518(14)
C1' N4 1.467(16)
C2' C3' 1.3900
C2' C7' 1.3900
C3' C4' 1.3900
C4' C5' 1.3900
C5' C6' 1.3900
C6' C7' 1.3900
C8' C9' 1.5388
C8' C10' 1.5384
C8' C11' 1.5384
O2' N2' 1.449(13)
N2' C18' 1.464(11)
N2' C19' 1.596(12)
C12' C13' 1.525(19)
C12' N4 1.50(3)
C13' C14' 1.3900
C13' C18' 1.3900
C14' C15' 1.3900
C15' C16' 1.3900
C16' C17' 1.3900
C17' C18' 1.3900
C19' C20' 1.5857
C19' C21' 1.6356
C19' C22' 1.3300
O3' N3' 1.451(11)
N3' C29' 1.459(11)
N3' C30' 1.519(11)
C23' C24' 1.527(18)
C23' N4 1.49(2)
C24' C25' 1.3900
C24' C29' 1.3900
C25' C26' 1.3900
C26' C27' 1.3900
C27' C28' 1.3900
C28' C29' 1.3900
C30' C31' 1.5386
C30' C32' 1.5383
C30' C33' 1.5382
C34 Si1 1.797(7)
Si1 C35 1.887(8)
Si1 C36 1.824(11)
Si1 C37 1.944(11)

loop_
_platon_squeeze_void_nr
_platon_squeeze_void_average_x
_platon_squeeze_void_average_y
_platon_squeeze_void_average_z
_platon_squeeze_void_volume
_platon_squeeze_void_count_electrons
_platon_squeeze_void_content
1 -0.006 0.500 0.000 116 17 ' '
2 0.491 0.000 0.500 116 17 ' '
